data_4037234
loop_
_publ_author_name
'Igawa, Kazunobu'
'Machida, Kouhei'
'Noguchi, Kyouhei'
'Uehara, Kazuhiro'
'Tomooka, Katsuhiko'

_publ_section_title
;
 Synthesis and Stereochemical Analysis of Planar-Chiral
 (E)-4-[7]Orthocyclophene.
;
_journal_issue 23
_journal_name_full 'The Journal of organic chemistry'
_journal_page_first 11587
_journal_page_last 11593
_journal_paper_doi 10.1021/acs.joc.6b01799
_journal_volume 81
_journal_year 2016
_chemical_absolute_configuration ad
_chemical_formula_moiety 'C21 H27 Cl2 N Pt'
_chemical_formula_sum 'C21 H27 Cl2 N Pt'
_chemical_formula_weight 559.45
_chemical_temperature_decomposition_gt 458.15
_space_group_crystal_system monoclinic
_space_group_IT_number 4
_space_group_name_Hall 'P 2yb'
_space_group_name_H-M_alt 'P 1 21 1'
_atom_sites_solution_hydrogens geom
_atom_sites_solution_primary direct
_atom_sites_solution_secondary difmap
_cell_angle_alpha 90.0000
_cell_angle_beta 105.044(3)
_cell_angle_gamma 90.0000
_cell_formula_units_Z 4
_cell_length_a 12.359(2)
_cell_length_b 9.5073(15)
_cell_length_c 18.697(3)
_cell_measurement_reflns_used 7521
_cell_measurement_temperature 123
_cell_measurement_theta_max 27.48
_cell_measurement_theta_min 3.11
_cell_volume 2121.6(6)
_computing_cell_refinement CrystalClear
_computing_data_collection 'CrystalClear (Rigaku Inc., 2008)'
_computing_data_reduction CrystalClear
_computing_molecular_graphics 'CrystalStructure 4.1'
_computing_publication_material 'CrystalStructure 4.1 (Rigaku, 2014)'
_computing_structure_refinement 'SHELXL2013 (Sheldrick, 2008)'
_computing_structure_solution 'SIR92 (Altomare, et al., 1994)'
_diffrn_ambient_temperature 123
_diffrn_detector_area_resol_mean 7.314
_diffrn_measured_fraction_theta_full 0.990
_diffrn_measured_fraction_theta_max 0.991
_diffrn_measurement_device_type 'Rigaku Saturn70'
_diffrn_measurement_method \w
_diffrn_radiation_type 'Mo K\a'
_diffrn_radiation_wavelength 0.71075
_diffrn_reflns_av_R_equivalents 0.0398
_diffrn_reflns_Laue_measured_fraction_full 0.990
_diffrn_reflns_Laue_measured_fraction_max 0.991
_diffrn_reflns_limit_h_max 16
_diffrn_reflns_limit_h_min -15
_diffrn_reflns_limit_k_max 11
_diffrn_reflns_limit_k_min -12
_diffrn_reflns_limit_l_max 24
_diffrn_reflns_limit_l_min -24
_diffrn_reflns_number 14813
_diffrn_reflns_point_group_measured_fraction_full 0.974
_diffrn_reflns_point_group_measured_fraction_max 0.956
_diffrn_reflns_theta_full 25.242
_diffrn_reflns_theta_max 27.477
_diffrn_reflns_theta_min 3.112
_diffrn_standards_number 0
_exptl_absorpt_coefficient_mu 6.843
_exptl_absorpt_correction_T_max 0.619
_exptl_absorpt_correction_T_min 0.511
_exptl_absorpt_correction_type multi-scan
_exptl_absorpt_process_details 'REQAB (Rigaku, 1998)'
_exptl_crystal_colour yellow
_exptl_crystal_density_diffrn 1.751
_exptl_crystal_density_method 'not measured'
_exptl_crystal_description prism
_exptl_crystal_F_000 1088.00
_exptl_crystal_size_max 0.150
_exptl_crystal_size_mid 0.150
_exptl_crystal_size_min 0.070
_refine_diff_density_max 1.38
_refine_diff_density_min -0.82
_refine_ls_abs_structure_details
;
 Flack x determined using 2964 quotients [(I+)-(I-)]/[(I+)+(I-)]
 (Parsons and Flack (2004), Acta Cryst. A60, s61).
;
_refine_ls_abs_structure_Flack -0.013(7)
_refine_ls_extinction_method none
_refine_ls_goodness_of_fit_ref 0.748
_refine_ls_hydrogen_treatment constr
_refine_ls_number_parameters 457
_refine_ls_number_reflns 9300
_refine_ls_number_restraints 1
_refine_ls_R_factor_all 0.0375
_refine_ls_R_factor_gt 0.0295
_refine_ls_shift/su_max 0.001
_refine_ls_structure_factor_coef Fsqd
_refine_ls_weighting_details 'w = 1/[\s^2^(Fo^2^)+(0.0000P)^2^+0.0000P] where P=(Fo^2^+2Fc^2^)/3'
_refine_ls_weighting_scheme calc
_refine_ls_wR_factor_gt 0.0591
_refine_ls_wR_factor_ref 0.0610
_reflns_number_gt 7476
_reflns_number_total 9300
_reflns_threshold_expression F^2^>2.0\s(F^2^)
_cod_data_source_file jo6b01799_si_002.cif
_cod_data_source_block Pt-complex-S-8
_cod_depositor_comments
;
The following automatic conversions were performed:

data name '_chemical_melting_point' was changed to
'_chemical_temperature_decomposition_gt' since the value was
specified as 'more than' ('>') a certain temperature. The value '>185
degC (decomposition)' was changed to '458.15' -- it was converted
from degrees Celsius(C) to Kelvins(K).

Automatic conversion script
Id: cif_fix_values 6909 2019-04-08 15:41:33Z antanas 
;
_cod_original_cell_volume 2121.5(6)
_cod_database_code 4037234
_shelxl_res_file
;

    shelxl.res created by SHELXL-2014/7

TITL KM204
CELL  0.71075 12.35870 9.50730 18.69660 90.00000 105.04400 90.00000
ZERR  4 0.00230 0.00150 0.00340 0.00000 0.00290 0.00000
LATT -1
SYMM    -X, .50+Y,    -Z
SFAC C H CL N PT
UNIT 84 108 8 4 4
L.S. 20
FMAP 2
PLAN -25
WPDB -2
HTAB
BOND $H
CONF
LIST 4
TEMP -149.8
ACTA
SIZE 0.150 0.150 0.070
WGHT    0.000000
FVAR       0.85432
PT1   5    0.266483    1.169012    0.254840    11.00000    0.01706    0.01763 =
         0.01632    0.00292    0.00112   -0.00270
PT2   5   -0.234000    0.836888    0.226058    11.00000    0.02304    0.02299 =
         0.01831   -0.00357    0.01018   -0.00313
CL1   3    0.117800    1.016820    0.215890    11.00000    0.02182    0.02917 =
         0.02301    0.00439   -0.00192   -0.00983
CL2   3    0.411214    1.329342    0.282965    11.00000    0.02322    0.02166 =
         0.02856    0.00275    0.00092   -0.00771
CL3   3   -0.185146    0.707007    0.134986    11.00000    0.04009    0.02370 =
         0.02334    0.00164    0.01780    0.00600
CL4   3   -0.281065    0.949103    0.322848    11.00000    0.04548    0.03952 =
         0.02736   -0.01221    0.02039   -0.00590
N1    4    0.188111    1.299910    0.168655    11.00000    0.01205    0.01473 =
         0.01720   -0.00382    0.00025    0.00064
N2    4   -0.178995    0.668701    0.296654    11.00000    0.02721    0.02553 =
         0.01547   -0.00528    0.01482   -0.01244
C1    1    0.355141    1.060585    0.497681    11.00000    0.04780    0.02523 =
         0.02363   -0.00912   -0.00824   -0.01081
AFIX  23
H1A   2    0.285058    1.016398    0.502904    11.00000   -1.20000
H1B   2    0.383680    1.121907    0.541302    11.00000   -1.20000
AFIX   0
C2    1    0.327953    1.151621    0.428249    11.00000    0.04079    0.01508 =
         0.01846   -0.00419    0.00066   -0.00801
AFIX  23
H2A   2    0.392676    1.212962    0.428230    11.00000   -1.20000
H2B   2    0.262864    1.212499    0.427995    11.00000   -1.20000
AFIX   0
C3    1    0.301292    1.059400    0.359177    11.00000    0.02460    0.01621 =
         0.01666    0.00108   -0.00347    0.00303
AFIX  13
H3    2    0.246195    0.983027    0.360469    11.00000   -1.20000
AFIX   0
C4    1    0.381159    1.020721    0.323436    11.00000    0.02477    0.02059 =
         0.01690    0.00684   -0.00301    0.00009
AFIX  13
H4    2    0.456762    1.061609    0.346369    11.00000   -1.20000
AFIX   0
C5    1    0.386004    0.879905    0.290233    11.00000    0.03295    0.02963 =
         0.02351    0.00632    0.00899    0.00530
AFIX  23
H5A   2    0.423223    0.886349    0.249412    11.00000   -1.20000
H5B   2    0.309335    0.842736    0.269925    11.00000   -1.20000
AFIX   0
C6    1    0.454057    0.779990    0.352631    11.00000    0.02821    0.03558 =
         0.02913    0.00458    0.01335    0.00037
AFIX  23
H6A   2    0.476953    0.695245    0.329483    11.00000   -1.20000
H6B   2    0.522950    0.828894    0.380303    11.00000   -1.20000
AFIX   0
C7    1    0.387070    0.734795    0.406768    11.00000    0.00876    0.02529 =
         0.01846    0.00984    0.00301    0.00497
C8    1    0.385640    0.801986    0.472961    11.00000    0.02163    0.01499 =
         0.01409   -0.00271   -0.00147    0.00257
C9    1    0.441784    0.944279    0.498161    11.00000    0.03023    0.02875 =
         0.01210    0.00665   -0.00677   -0.00879
AFIX  23
H9A   2    0.488792    0.971543    0.464861    11.00000   -1.20000
H9B   2    0.491362    0.934603    0.548833    11.00000   -1.20000
AFIX   0
C10   1    0.327094    0.608678    0.389510    11.00000    0.02520    0.02251 =
         0.01709   -0.00256    0.00578    0.00497
AFIX  43
H10   2    0.326801    0.563441    0.344153    11.00000   -1.20000
AFIX   0
C11   1    0.269956    0.548144    0.433555    11.00000    0.02641    0.02041 =
         0.02809    0.00091    0.00943   -0.00273
AFIX  43
H11   2    0.227702    0.465024    0.418073    11.00000   -1.20000
AFIX   0
C12   1    0.273263    0.609306    0.503242    11.00000    0.02446    0.02498 =
         0.01972    0.01272    0.00626   -0.00126
AFIX  43
H12   2    0.237531    0.566178    0.536867    11.00000   -1.20000
AFIX   0
C13   1    0.331354    0.735560    0.520066    11.00000    0.03297    0.03382 =
         0.01378   -0.00142    0.00536    0.00211
AFIX  43
H13   2    0.334037    0.778714    0.566323    11.00000   -1.20000
AFIX   0
C14   1    0.110783    1.396191    0.176701    11.00000    0.01307    0.02016 =
         0.02332   -0.00180    0.00524   -0.00018
C15   1    0.052721    1.476675    0.117867    11.00000    0.01650    0.02401 =
         0.02812    0.00207    0.00118    0.00352
AFIX  43
H15   2   -0.001730    1.542011    0.124949    11.00000   -1.20000
AFIX   0
C16   1    0.072693    1.463633    0.048234    11.00000    0.01600    0.02482 =
         0.02513    0.00377    0.00169   -0.00629
C17   1    0.151515    1.365651    0.041374    11.00000    0.02157    0.02437 =
         0.01471   -0.00026    0.00588   -0.00525
AFIX  43
H17   2    0.166855    1.353612   -0.005476    11.00000   -1.20000
AFIX   0
C18   1    0.209003    1.284330    0.100203    11.00000    0.01711    0.01507 =
         0.02656   -0.00046    0.00566   -0.00232
C19   1    0.088284    1.408959    0.252446    11.00000    0.02394    0.04449 =
         0.02346   -0.01131    0.00886    0.00348
AFIX 137
H19A  2    0.050066    1.324020    0.262821    11.00000   -1.20000
H19B  2    0.040810    1.491207    0.253233    11.00000   -1.20000
H19C  2    0.159445    1.419896    0.290209    11.00000   -1.20000
AFIX   0
C20   1    0.009515    1.551091   -0.014883    11.00000    0.03412    0.03271 =
         0.03843    0.00899    0.00321    0.00234
AFIX 137
H20A  2    0.004639    1.501236   -0.061491    11.00000   -1.20000
H20B  2    0.048429    1.640823   -0.015159    11.00000   -1.20000
H20C  2   -0.066122    1.568799   -0.009556    11.00000   -1.20000
AFIX   0
C21   1    0.293816    1.179499    0.092665    11.00000    0.02262    0.03648 =
         0.02418    0.00525    0.01167    0.01191
AFIX 137
H21A  2    0.273316    1.086910    0.108107    11.00000   -1.20000
H21B  2    0.367318    1.206944    0.124014    11.00000   -1.20000
H21C  2    0.296997    1.175200    0.040879    11.00000   -1.20000
AFIX   0
C22   1   -0.189662    1.279380    0.152603    11.00000    0.02972    0.01634 =
         0.03666   -0.01086    0.00032    0.00168
AFIX  23
H22A  2   -0.133836    1.268473    0.123412    11.00000   -1.20000
H22B  2   -0.169672    1.365037    0.183304    11.00000   -1.20000
AFIX   0
C23   1   -0.180784    1.153090    0.203838    11.00000    0.01895    0.02606 =
         0.03026    0.00155    0.00236   -0.00440
AFIX  23
H23A  2   -0.101182    1.136149    0.229637    11.00000   -1.20000
H23B  2   -0.221832    1.172684    0.241716    11.00000   -1.20000
AFIX   0
C24   1   -0.229106    1.024081    0.160251    11.00000    0.02485    0.01734 =
         0.00984    0.00102    0.00754    0.00282
AFIX  13
H24   2   -0.200740    1.007053    0.115542    11.00000   -1.20000
AFIX   0
C25   1   -0.340130    0.982761    0.151857    11.00000    0.02848    0.02178 =
         0.01739    0.00027    0.00720   -0.00701
AFIX  13
H25   2   -0.380405    1.047230    0.178488    11.00000   -1.20000
AFIX   0
C26   1   -0.416608    0.925224    0.082152    11.00000    0.02210    0.02605 =
         0.04269   -0.00472   -0.00184   -0.00544
AFIX  23
H26A  2   -0.476733    0.868386    0.094092    11.00000   -1.20000
H26B  2   -0.374032    0.864241    0.056238    11.00000   -1.20000
AFIX   0
C27   1   -0.468374    1.052048    0.031767    11.00000    0.01896    0.03412 =
         0.04262   -0.01158   -0.00778   -0.00153
AFIX  23
H27A  2   -0.534826    1.018063   -0.006199    11.00000   -1.20000
H27B  2   -0.494799    1.122150    0.062567    11.00000   -1.20000
AFIX   0
C28   1   -0.392467    1.124226   -0.006597    11.00000    0.02076    0.01979 =
         0.02259   -0.00044    0.00116    0.00399
C29   1   -0.321696    1.236585    0.022118    11.00000    0.02046    0.02054 =
         0.01995   -0.00571    0.00125    0.00938
C30   1   -0.306228    1.301548    0.098445    11.00000    0.02934    0.02174 =
         0.03168   -0.00167   -0.00472    0.00563
AFIX  23
H30A  2   -0.363531    1.261690    0.121093    11.00000   -1.20000
H30B  2   -0.320399    1.403899    0.092379    11.00000   -1.20000
AFIX   0
C31   1   -0.396001    1.077553   -0.077992    11.00000    0.02773    0.02110 =
         0.03315   -0.00103   -0.00548    0.00549
AFIX  43
H31   2   -0.443886    1.000940   -0.097595    11.00000   -1.20000
AFIX   0
C32   1   -0.332977    1.137498   -0.121915    11.00000    0.04009    0.04330 =
         0.02089    0.00630    0.00269    0.01702
AFIX  43
H32   2   -0.338038    1.102717   -0.170308    11.00000   -1.20000
AFIX   0
C33   1   -0.263158    1.248268   -0.093719    11.00000    0.02950    0.03655 =
         0.04358    0.01808    0.00662    0.00821
AFIX  43
H33   2   -0.219142    1.290803   -0.122561    11.00000   -1.20000
AFIX   0
C34   1   -0.257399    1.297547   -0.022834    11.00000    0.03636    0.02469 =
         0.02717    0.00838    0.00444   -0.00396
AFIX  43
H34   2   -0.209108    1.374164   -0.003889    11.00000   -1.20000
AFIX   0
C35   1   -0.073564    0.668259    0.343235    11.00000    0.02607    0.03431 =
         0.02759   -0.00216    0.01363   -0.00914
C36   1   -0.035283    0.555126    0.388452    11.00000    0.02358    0.04073 =
         0.03233    0.00621    0.01905    0.00007
AFIX  43
H36   2    0.036742    0.559349    0.422333    11.00000   -1.20000
AFIX   0
C37   1   -0.099300    0.435831    0.385586    11.00000    0.04447    0.03259 =
         0.03311    0.00964    0.03412    0.00234
C38   1   -0.204697    0.437852    0.338783    11.00000    0.04391    0.03171 =
         0.02921    0.00206    0.01400   -0.01174
AFIX  43
H38   2   -0.251768    0.358164    0.336783    11.00000   -1.20000
AFIX   0
C39   1   -0.245166    0.553930    0.293769    11.00000    0.02923    0.03689 =
         0.02180   -0.00136    0.01608   -0.00792
C40   1   -0.000562    0.795712    0.342978    11.00000    0.02671    0.03622 =
         0.04037    0.01118    0.00203   -0.00988
AFIX 137
H40A  2    0.074269    0.778690    0.375582    11.00000   -1.20000
H40B  2   -0.033951    0.877809    0.360709    11.00000   -1.20000
H40C  2    0.005328    0.813274    0.292476    11.00000   -1.20000
AFIX   0
C41   1   -0.054424    0.305993    0.431103    11.00000    0.05669    0.05012 =
         0.06562    0.03436    0.03599    0.01347
AFIX 137
H41A  2   -0.082099    0.304186    0.475695    11.00000   -1.20000
H41B  2    0.027658    0.308647    0.445412    11.00000   -1.20000
H41C  2   -0.079899    0.221438    0.401547    11.00000   -1.20000
AFIX   0
C42   1   -0.361530    0.558134    0.243131    11.00000    0.03675    0.04180 =
         0.02401   -0.00278    0.01314   -0.01955
AFIX 137
H42A  2   -0.357404    0.576296    0.192311    11.00000   -1.20000
H42B  2   -0.404448    0.633221    0.258984    11.00000   -1.20000
H42C  2   -0.398605    0.467627    0.245085    11.00000   -1.20000
AFIX   0
HKLF 4
 
REM  KM204
REM R1 =  0.0295 for    7476 Fo > 4sig(Fo)  and  0.0375 for all    9300 data
REM    457 parameters refined using      1 restraints
 
END  
     
WGHT      0.0000      0.0000 

REM Instructions for potential hydrogen bonds
EQIV $1 x, y+1, z
HTAB C15 Cl3_$1
EQIV $2 -x, y+1/2, -z
HTAB C17 Cl3_$2
HTAB C40 Cl1
HTAB C42 Cl3
EQIV $3 x-1, y-1, z
HTAB C42 Cl2_$3

REM Highest difference peak  1.384,  deepest hole -0.817,  1-sigma level  0.137
Q1    1  -0.3004  0.8416  0.2647  11.00000  0.05    1.38
Q2    1  -0.2338  0.8399  0.2825  11.00000  0.05    1.32
Q3    1   0.2099  1.1666  0.2959  11.00000  0.05    1.13
Q4    1   0.2690  1.1666  0.1998  11.00000  0.05    1.09
Q5    1  -0.2333  0.5008  0.2243  11.00000  0.05    1.07
Q6    1   0.2602  1.5122  0.2521  11.00000  0.05    1.06
Q7    1   0.2149  1.1677  0.2370  11.00000  0.05    0.99
Q8    1   0.2321  1.2740  0.1992  11.00000  0.05    0.62
Q9    1  -0.2920  0.8440  0.3213  11.00000  0.05    0.62
Q10   1  -0.3013  0.4947  0.2637  11.00000  0.05    0.61
Q11   1   0.2009  0.8343  0.4064  11.00000  0.05    0.61
Q12   1  -0.2036  0.8891  0.1668  11.00000  0.05    0.60
Q13   1   0.2011  1.5084  0.2899  11.00000  0.05    0.60
Q14   1   0.2728  1.0950  0.3130  11.00000  0.05    0.59
Q15   1   0.2136  1.0289  0.3440  11.00000  0.05    0.58
Q16   1   0.1709  0.5225  0.4058  11.00000  0.05    0.55
Q17   1  -0.1924  0.7384  0.2866  11.00000  0.05    0.54
Q18   1  -0.0774  1.7621  0.0853  11.00000  0.05    0.53
Q19   1  -0.3785  0.6737  0.2141  11.00000  0.05    0.53
Q20   1  -0.0215  1.6666  0.0888  11.00000  0.05    0.53
Q21   1   0.2392  1.0534  0.2022  11.00000  0.05    0.52
Q22   1   0.9772  0.1998  0.3234  11.00000  0.05    0.52
Q23   1  -0.1661  1.1769  0.0755  11.00000  0.05    0.52
Q24   1   0.1825  1.1651  0.4067  11.00000  0.05    0.51
Q25   1   0.2636  1.2459  0.3081  11.00000  0.05    0.50
;

loop_
_symmetry_equiv_pos_site_id
_space_group_symop_operation_xyz
1 +X,+Y,+Z
2 -X,1/2+Y,-Z

loop_
_atom_site_label
_atom_site_type_symbol
_atom_site_fract_x
_atom_site_fract_y
_atom_site_fract_z
_atom_site_U_iso_or_equiv
_atom_site_adp_type
_atom_site_occupancy
_atom_site_site_symmetry_multiplicity
_atom_site_calc_flag
_atom_site_refinement_flags
Pt1 Pt 0.26648(3) 1.16901(4) 0.25484(2) 0.01760(8) Uani 1 2 d .
Pt2 Pt -0.23400(3) 0.83689(3) 0.22606(2) 0.02055(9) Uani 1 2 d .
Cl1 Cl 0.11780(18) 1.0168(3) 0.21589(13) 0.0261(5) Uani 1 2 d .
Cl2 Cl 0.41121(18) 1.3293(3) 0.28297(13) 0.0256(5) Uani 1 2 d .
Cl3 Cl -0.1852(2) 0.7070(2) 0.13499(13) 0.0273(6) Uani 1 2 d .
Cl4 Cl -0.2811(2) 0.9491(3) 0.32285(15) 0.0354(6) Uani 1 2 d .
N1 N 0.1881(6) 1.2999(7) 0.1687(4) 0.0153(17) Uani 1 2 d .
N2 N -0.1790(6) 0.6687(9) 0.2967(4) 0.0210(16) Uani 1 2 d .
C1 C 0.3551(9) 1.0606(10) 0.4977(6) 0.035(3) Uani 1 2 d .
C2 C 0.3280(8) 1.1516(10) 0.4283(5) 0.026(2) Uani 1 2 d .
C3 C 0.3013(8) 1.0594(10) 0.3592(5) 0.021(2) Uani 1 2 d .
C4 C 0.3812(8) 1.0207(10) 0.3234(5) 0.022(2) Uani 1 2 d .
C5 C 0.3860(8) 0.8799(9) 0.2902(6) 0.028(2) Uani 1 2 d .
C6 C 0.4541(8) 0.7800(10) 0.3526(6) 0.030(2) Uani 1 2 d .
C7 C 0.3871(7) 0.7348(9) 0.4068(5) 0.018(2) Uani 1 2 d .
C8 C 0.3856(7) 0.8020(9) 0.4730(5) 0.018(2) Uani 1 2 d .
C9 C 0.4418(8) 0.9443(10) 0.4982(5) 0.026(2) Uani 1 2 d .
C10 C 0.3271(8) 0.6087(10) 0.3895(5) 0.022(2) Uani 1 2 d .
C11 C 0.2700(8) 0.5481(10) 0.4335(6) 0.025(2) Uani 1 2 d .
C12 C 0.2733(8) 0.6093(9) 0.5032(5) 0.023(2) Uani 1 2 d .
C13 C 0.3313(8) 0.7356(10) 0.5201(6) 0.027(2) Uani 1 2 d .
C14 C 0.1108(7) 1.3962(9) 0.1767(5) 0.019(2) Uani 1 2 d .
C15 C 0.0527(7) 1.4767(10) 0.1179(5) 0.024(2) Uani 1 2 d .
C16 C 0.0727(7) 1.4636(10) 0.0482(5) 0.023(2) Uani 1 2 d .
C17 C 0.1515(7) 1.3657(9) 0.0414(5) 0.020(2) Uani 1 2 d .
C18 C 0.2090(7) 1.2843(9) 0.1002(5) 0.020(2) Uani 1 2 d .
C19 C 0.0883(8) 1.4090(10) 0.2525(5) 0.030(3) Uani 1 2 d .
C20 C 0.0095(9) 1.5511(10) -0.0149(6) 0.036(3) Uani 1 2 d .
C21 C 0.2938(7) 1.1795(11) 0.0927(5) 0.027(2) Uani 1 2 d .
C22 C -0.1897(8) 1.2794(10) 0.1526(6) 0.029(3) Uani 1 2 d .
C23 C -0.1808(7) 1.1531(10) 0.2038(5) 0.026(2) Uani 1 2 d .
C24 C -0.2291(7) 1.0241(9) 0.1603(5) 0.0168(19) Uani 1 2 d .
C25 C -0.3401(8) 0.9828(10) 0.1519(5) 0.022(2) Uani 1 2 d .
C26 C -0.4166(8) 0.9252(10) 0.0822(6) 0.032(3) Uani 1 2 d .
C27 C -0.4684(8) 1.0520(11) 0.0318(6) 0.035(3) Uani 1 2 d .
C28 C -0.3925(7) 1.1242(9) -0.0066(5) 0.022(2) Uani 1 2 d .
C29 C -0.3217(8) 1.2366(9) 0.0221(5) 0.021(2) Uani 1 2 d .
C30 C -0.3062(8) 1.3016(10) 0.0984(6) 0.030(2) Uani 1 2 d .
C31 C -0.3960(8) 1.0776(10) -0.0780(6) 0.030(3) Uani 1 2 d .
C32 C -0.3330(9) 1.1375(11) -0.1219(6) 0.036(3) Uani 1 2 d .
C33 C -0.2632(9) 1.2483(11) -0.0937(7) 0.037(3) Uani 1 2 d .
C34 C -0.2574(8) 1.2976(10) -0.0228(6) 0.030(3) Uani 1 2 d .
C35 C -0.0736(7) 0.6683(13) 0.3432(5) 0.028(2) Uani 1 2 d .
C36 C -0.0353(8) 0.5551(11) 0.3885(6) 0.030(2) Uani 1 2 d .
C37 C -0.0993(10) 0.4358(11) 0.3856(6) 0.032(3) Uani 1 2 d .
C38 C -0.2047(9) 0.4379(11) 0.3388(6) 0.034(3) Uani 1 2 d .
C39 C -0.2452(8) 0.5539(11) 0.2938(6) 0.028(2) Uani 1 2 d .
C40 C -0.0006(8) 0.7957(10) 0.3430(6) 0.036(3) Uani 1 2 d .
C41 C -0.0544(10) 0.3060(12) 0.4311(7) 0.054(4) Uani 1 2 d .
C42 C -0.3615(8) 0.5581(11) 0.2431(6) 0.033(3) Uani 1 2 d .
H1A H 0.28506 1.0164 0.5029 0.0426 Uiso 1 2 calc R
H1B H 0.38368 1.12191 0.5413 0.0426 Uiso 1 2 calc R
H2A H 0.39268 1.21296 0.42823 0.0313 Uiso 1 2 calc R
H2B H 0.26286 1.2125 0.42799 0.0313 Uiso 1 2 calc R
H3 H 0.2462 0.98303 0.36047 0.0250 Uiso 1 2 calc R
H4 H 0.45676 1.06161 0.34637 0.0268 Uiso 1 2 calc R
H5A H 0.42322 0.88635 0.24941 0.0341 Uiso 1 2 calc R
H5B H 0.30933 0.84274 0.26992 0.0341 Uiso 1 2 calc R
H6A H 0.47695 0.69524 0.32948 0.0359 Uiso 1 2 calc R
H6B H 0.52295 0.82889 0.3803 0.0359 Uiso 1 2 calc R
H9A H 0.48879 0.97154 0.46486 0.0312 Uiso 1 2 calc R
H9B H 0.49136 0.9346 0.54883 0.0312 Uiso 1 2 calc R
H10 H 0.3268 0.56344 0.34415 0.0259 Uiso 1 2 calc R
H11 H 0.2277 0.46502 0.41807 0.0294 Uiso 1 2 calc R
H12 H 0.23753 0.56618 0.53687 0.0275 Uiso 1 2 calc R
H13 H 0.33404 0.77871 0.56632 0.0324 Uiso 1 2 calc R
H15 H -0.00173 1.54201 0.12495 0.0285 Uiso 1 2 calc R
H17 H 0.16685 1.35361 -0.00548 0.0240 Uiso 1 2 calc R
H19A H 0.05007 1.32402 0.26282 0.0361 Uiso 1 2 calc R
H19B H 0.04081 1.49121 0.25323 0.0361 Uiso 1 2 calc R
H19C H 0.15945 1.4199 0.29021 0.0361 Uiso 1 2 calc R
H20A H 0.00464 1.50124 -0.06149 0.0435 Uiso 1 2 calc R
H20B H 0.04843 1.64082 -0.01516 0.0435 Uiso 1 2 calc R
H20C H -0.06612 1.5688 -0.00956 0.0435 Uiso 1 2 calc R
H21A H 0.27332 1.08691 0.10811 0.0321 Uiso 1 2 calc R
H21B H 0.36732 1.20694 0.12401 0.0321 Uiso 1 2 calc R
H21C H 0.297 1.1752 0.04088 0.0321 Uiso 1 2 calc R
H22A H -0.13384 1.26847 0.12341 0.0349 Uiso 1 2 calc R
H22B H -0.16967 1.36504 0.1833 0.0349 Uiso 1 2 calc R
H23A H -0.10118 1.13615 0.22964 0.0310 Uiso 1 2 calc R
H23B H -0.22183 1.17268 0.24172 0.0310 Uiso 1 2 calc R
H24 H -0.20074 1.00705 0.11554 0.0201 Uiso 1 2 calc R
H25 H -0.38041 1.04723 0.17849 0.0268 Uiso 1 2 calc R
H26A H -0.47673 0.86839 0.09409 0.0386 Uiso 1 2 calc R
H26B H -0.37403 0.86424 0.05624 0.0386 Uiso 1 2 calc R
H27A H -0.53483 1.01806 -0.0062 0.0418 Uiso 1 2 calc R
H27B H -0.4948 1.12215 0.06257 0.0418 Uiso 1 2 calc R
H30A H -0.36353 1.26169 0.12109 0.0359 Uiso 1 2 calc R
H30B H -0.3204 1.4039 0.09238 0.0359 Uiso 1 2 calc R
H31 H -0.44389 1.00094 -0.0976 0.0358 Uiso 1 2 calc R
H32 H -0.33804 1.10272 -0.17031 0.0429 Uiso 1 2 calc R
H33 H -0.21914 1.2908 -0.12256 0.0445 Uiso 1 2 calc R
H34 H -0.20911 1.37416 -0.00389 0.0361 Uiso 1 2 calc R
H36 H 0.03674 0.55935 0.42233 0.0360 Uiso 1 2 calc R
H38 H -0.25177 0.35816 0.33678 0.0409 Uiso 1 2 calc R
H40A H 0.07427 0.77869 0.37558 0.0428 Uiso 1 2 calc R
H40B H -0.03395 0.87781 0.36071 0.0428 Uiso 1 2 calc R
H40C H 0.00533 0.81327 0.29248 0.0428 Uiso 1 2 calc R
H41A H -0.0821 0.30419 0.47569 0.0645 Uiso 1 2 calc R
H41B H 0.02766 0.30865 0.44541 0.0645 Uiso 1 2 calc R
H41C H -0.0799 0.22144 0.40155 0.0645 Uiso 1 2 calc R
H42A H -0.3574 0.5763 0.19231 0.0398 Uiso 1 2 calc R
H42B H -0.40445 0.63322 0.25898 0.0398 Uiso 1 2 calc R
H42C H -0.39861 0.46763 0.24508 0.0398 Uiso 1 2 calc R

loop_
_atom_site_aniso_label
_atom_site_aniso_U_11
_atom_site_aniso_U_22
_atom_site_aniso_U_33
_atom_site_aniso_U_12
_atom_site_aniso_U_13
_atom_site_aniso_U_23
Pt1 0.01706(16) 0.01763(16) 0.01632(18) -0.00270(17) 0.00112(13) 0.00292(17)
Pt2 0.02304(19) 0.02299(19) 0.0183(2) -0.00313(17) 0.01018(15) -0.00357(18)
Cl1 0.0218(11) 0.0292(13) 0.0230(12) -0.0098(10) -0.0019(9) 0.0044(11)
Cl2 0.0232(11) 0.0217(11) 0.0286(13) -0.0077(11) 0.0009(9) 0.0027(13)
Cl3 0.0401(14) 0.0237(13) 0.0233(12) 0.0060(10) 0.0178(11) 0.0016(10)
Cl4 0.0455(16) 0.0395(15) 0.0274(14) -0.0059(13) 0.0204(13) -0.0122(12)
N1 0.012(3) 0.015(4) 0.017(4) 0.001(3) 0.000(3) -0.004(3)
N2 0.027(4) 0.026(4) 0.015(4) -0.012(4) 0.015(3) -0.005(4)
C1 0.048(7) 0.025(5) 0.024(6) -0.011(5) -0.008(5) -0.009(5)
C2 0.041(5) 0.015(5) 0.018(5) -0.008(5) 0.001(4) -0.004(4)
C3 0.025(5) 0.016(5) 0.017(5) 0.003(4) -0.003(4) 0.001(4)
C4 0.025(5) 0.021(5) 0.017(5) 0.000(4) -0.003(4) 0.007(4)
C5 0.033(6) 0.030(6) 0.024(5) 0.005(4) 0.009(4) 0.006(4)
C6 0.028(5) 0.036(6) 0.029(6) 0.000(5) 0.013(5) 0.005(5)
C7 0.009(4) 0.025(5) 0.018(5) 0.005(4) 0.003(4) 0.010(4)
C8 0.022(5) 0.015(5) 0.014(4) 0.003(4) -0.001(4) -0.003(4)
C9 0.030(6) 0.029(5) 0.012(5) -0.009(4) -0.007(4) 0.007(4)
C10 0.025(5) 0.023(5) 0.017(5) 0.005(4) 0.006(4) -0.003(4)
C11 0.026(5) 0.020(5) 0.028(6) -0.003(4) 0.009(4) 0.001(4)
C12 0.024(5) 0.025(5) 0.020(5) -0.001(4) 0.006(4) 0.013(4)
C13 0.033(6) 0.034(6) 0.014(5) 0.002(5) 0.005(4) -0.001(5)
C14 0.013(4) 0.020(5) 0.023(5) -0.000(4) 0.005(4) -0.002(4)
C15 0.017(5) 0.024(5) 0.028(6) 0.004(4) 0.001(4) 0.002(5)
C16 0.016(5) 0.025(5) 0.025(5) -0.006(4) 0.002(4) 0.004(4)
C17 0.022(5) 0.024(5) 0.015(4) -0.005(4) 0.006(4) -0.000(4)
C18 0.017(5) 0.015(4) 0.027(5) -0.002(4) 0.006(4) -0.000(4)
C19 0.024(5) 0.044(7) 0.023(6) 0.003(5) 0.009(4) -0.011(5)
C20 0.034(6) 0.033(6) 0.038(7) 0.002(5) 0.003(5) 0.009(5)
C21 0.023(4) 0.036(6) 0.024(5) 0.012(5) 0.012(4) 0.005(5)
C22 0.030(6) 0.016(5) 0.037(7) 0.002(4) 0.000(5) -0.011(5)
C23 0.019(4) 0.026(5) 0.030(5) -0.004(4) 0.002(4) 0.002(5)
C24 0.025(5) 0.017(5) 0.010(4) 0.003(4) 0.008(4) 0.001(4)
C25 0.028(5) 0.022(5) 0.017(5) -0.007(4) 0.007(4) 0.000(5)
C26 0.022(5) 0.026(6) 0.043(7) -0.005(4) -0.002(5) -0.005(5)
C27 0.019(5) 0.034(6) 0.043(7) -0.002(5) -0.008(5) -0.012(5)
C28 0.021(5) 0.020(5) 0.023(5) 0.004(4) 0.001(4) -0.000(4)
C29 0.020(5) 0.021(5) 0.020(5) 0.009(4) 0.001(4) -0.006(4)
C30 0.029(5) 0.022(6) 0.032(6) 0.006(4) -0.005(4) -0.002(4)
C31 0.028(5) 0.021(5) 0.033(6) 0.005(4) -0.005(5) -0.001(5)
C32 0.040(6) 0.043(7) 0.021(5) 0.017(5) 0.003(5) 0.006(5)
C33 0.029(6) 0.037(7) 0.044(7) 0.008(5) 0.007(5) 0.018(6)
C34 0.036(6) 0.025(6) 0.027(6) -0.004(5) 0.004(5) 0.008(5)
C35 0.026(5) 0.034(5) 0.028(5) -0.009(6) 0.014(4) -0.002(6)
C36 0.024(5) 0.041(6) 0.032(6) 0.000(5) 0.019(5) 0.006(5)
C37 0.044(7) 0.033(6) 0.033(6) 0.002(5) 0.034(6) 0.010(5)
C38 0.044(7) 0.032(6) 0.029(6) -0.012(5) 0.014(5) 0.002(5)
C39 0.029(6) 0.037(6) 0.022(5) -0.008(5) 0.016(4) -0.001(5)
C40 0.027(5) 0.036(7) 0.040(7) -0.010(5) 0.002(5) 0.011(5)
C41 0.057(8) 0.050(9) 0.066(9) 0.013(7) 0.036(7) 0.034(7)
C42 0.037(6) 0.042(6) 0.024(6) -0.020(5) 0.013(5) -0.003(5)

loop_
_atom_type_symbol
_atom_type_description
_atom_type_scat_dispersion_real
_atom_type_scat_dispersion_imag
_atom_type_scat_source
C C 0.0033 0.0016
;
International Tables for Crystallography
(Vol. C, Tables 4.2.6.8 and 6.1.1.4)
;
H H 0.0000 0.0000
;
International Tables for Crystallography
(Vol. C, Table 6.1.1.4)
;
Cl Cl 0.1484 0.1585
;
International Tables for Crystallography
(Vol. C, Tables 4.2.6.8 and 6.1.1.4)
;
N N 0.0061 0.0033
;
International Tables for Crystallography
(Vol. C, Tables 4.2.6.8 and 6.1.1.4)
;
Pt Pt -1.7033 8.3905
;
International Tables for Crystallography
(Vol. C, Tables 4.2.6.8 and 6.1.1.4)
;

loop_
_geom_angle_atom_site_label_1
_geom_angle_atom_site_label_2
_geom_angle_atom_site_label_3
_geom_angle
_geom_angle_publ_flag
Cl1 Pt1 Cl2 174.77(9) yes
Cl1 Pt1 N1 87.58(19) yes
Cl1 Pt1 C3 86.4(2) yes
Cl1 Pt1 C4 97.1(2) yes
Cl2 Pt1 N1 87.62(19) yes
Cl2 Pt1 C3 98.8(2) yes
Cl2 Pt1 C4 86.9(3) yes
N1 Pt1 C3 160.1(4) yes
N1 Pt1 C4 162.7(4) yes
C3 Pt1 C4 37.2(4) yes
Cl3 Pt2 Cl4 175.09(9) yes
Cl3 Pt2 N2 87.2(2) yes
Cl3 Pt2 C24 88.2(3) yes
Cl3 Pt2 C25 95.8(3) yes
Cl4 Pt2 N2 88.0(2) yes
Cl4 Pt2 C24 96.6(3) yes
Cl4 Pt2 C25 88.4(3) yes
N2 Pt2 C24 160.0(3) yes
N2 Pt2 C25 162.3(3) yes
C24 Pt2 C25 37.7(4) yes
Pt1 N1 C14 121.3(6) yes
Pt1 N1 C18 119.8(5) yes
C14 N1 C18 118.8(7) yes
Pt2 N2 C35 120.6(7) yes
Pt2 N2 C39 120.0(5) yes
C35 N2 C39 119.2(9) yes
C2 C1 C9 114.4(9) yes
C1 C2 C3 110.3(8) yes
Pt1 C3 C2 115.9(6) yes
Pt1 C3 C4 71.9(6) yes
C2 C3 C4 122.7(8) yes
Pt1 C4 C3 70.9(5) yes
Pt1 C4 C5 115.5(6) yes
C3 C4 C5 123.8(9) yes
C4 C5 C6 107.9(8) yes
C5 C6 C7 112.7(8) yes
C6 C7 C8 126.3(8) yes
C6 C7 C10 115.7(9) yes
C8 C7 C10 117.9(9) yes
C7 C8 C9 124.4(9) yes
C7 C8 C13 118.2(8) yes
C9 C8 C13 117.3(8) yes
C1 C9 C8 111.9(8) yes
C7 C10 C11 123.7(9) yes
C10 C11 C12 119.5(9) yes
C11 C12 C13 116.8(9) yes
C8 C13 C12 123.6(9) yes
N1 C14 C15 121.4(9) yes
N1 C14 C19 117.5(8) yes
C15 C14 C19 121.1(8) yes
C14 C15 C16 121.0(9) yes
C15 C16 C17 116.7(8) yes
C15 C16 C20 120.5(9) yes
C17 C16 C20 122.8(10) yes
C16 C17 C18 122.3(9) yes
N1 C18 C17 119.9(8) yes
N1 C18 C21 118.0(7) yes
C17 C18 C21 122.1(9) yes
C23 C22 C30 115.0(8) yes
C22 C23 C24 110.4(7) yes
Pt2 C24 C23 115.2(6) yes
Pt2 C24 C25 70.3(5) yes
C23 C24 C25 122.0(9) yes
Pt2 C25 C24 72.1(5) yes
Pt2 C25 C26 117.8(7) yes
C24 C25 C26 125.4(10) yes
C25 C26 C27 108.0(8) yes
C26 C27 C28 115.9(8) yes
C27 C28 C29 125.3(9) yes
C27 C28 C31 116.5(8) yes
C29 C28 C31 118.1(9) yes
C28 C29 C30 125.8(9) yes
C28 C29 C34 118.4(9) yes
C30 C29 C34 115.8(8) yes
C22 C30 C29 115.3(9) yes
C28 C31 C32 123.4(9) yes
C31 C32 C33 118.6(10) yes
C32 C33 C34 119.7(11) yes
C29 C34 C33 121.9(9) yes
N2 C35 C36 120.9(10) yes
N2 C35 C40 117.8(9) yes
C36 C35 C40 121.3(8) yes
C35 C36 C37 121.2(9) yes
C36 C37 C38 117.1(10) yes
C36 C37 C41 121.7(9) yes
C38 C37 C41 121.2(10) yes
C37 C38 C39 121.9(10) yes
N2 C39 C38 119.5(8) yes
N2 C39 C42 118.2(8) yes
C38 C39 C42 122.3(9) yes
C2 C1 H1A 108.661 no
C2 C1 H1B 108.659 no
C9 C1 H1A 108.667 no
C9 C1 H1B 108.666 no
H1A C1 H1B 107.604 no
C1 C2 H2A 109.600 no
C1 C2 H2B 109.609 no
C3 C2 H2A 109.599 no
C3 C2 H2B 109.597 no
H2A C2 H2B 108.133 no
Pt1 C3 H3 113.323 no
C2 C3 H3 113.328 no
C4 C3 H3 113.321 no
Pt1 C4 H4 113.298 no
C3 C4 H4 113.302 no
C5 C4 H4 113.303 no
C4 C5 H5A 110.130 no
C4 C5 H5B 110.128 no
C6 C5 H5A 110.121 no
C6 C5 H5B 110.127 no
H5A C5 H5B 108.443 no
C5 C6 H6A 109.060 no
C5 C6 H6B 109.063 no
C7 C6 H6A 109.061 no
C7 C6 H6B 109.062 no
H6A C6 H6B 107.824 no
C1 C9 H9A 109.240 no
C1 C9 H9B 109.241 no
C8 C9 H9A 109.235 no
C8 C9 H9B 109.236 no
H9A C9 H9B 107.917 no
C7 C10 H10 118.146 no
C11 C10 H10 118.145 no
C10 C11 H11 120.253 no
C12 C11 H11 120.238 no
C11 C12 H12 121.584 no
C13 C12 H12 121.572 no
C8 C13 H13 118.170 no
C12 C13 H13 118.185 no
C14 C15 H15 119.511 no
C16 C15 H15 119.502 no
C16 C17 H17 118.842 no
C18 C17 H17 118.852 no
C14 C19 H19A 109.464 no
C14 C19 H19B 109.463 no
C14 C19 H19C 109.464 no
H19A C19 H19B 109.485 no
H19A C19 H19C 109.476 no
H19B C19 H19C 109.476 no
C16 C20 H20A 109.473 no
C16 C20 H20B 109.478 no
C16 C20 H20C 109.477 no
H20A C20 H20B 109.467 no
H20A C20 H20C 109.462 no
H20B C20 H20C 109.470 no
C18 C21 H21A 109.465 no
C18 C21 H21B 109.474 no
C18 C21 H21C 109.473 no
H21A C21 H21B 109.464 no
H21A C21 H21C 109.478 no
H21B C21 H21C 109.474 no
C23 C22 H22A 108.519 no
C23 C22 H22B 108.518 no
C30 C22 H22A 108.524 no
C30 C22 H22B 108.516 no
H22A C22 H22B 107.523 no
C22 C23 H23A 109.584 no
C22 C23 H23B 109.586 no
C24 C23 H23A 109.586 no
C24 C23 H23B 109.578 no
H23A C23 H23B 108.117 no
Pt2 C24 H24 114.077 no
C23 C24 H24 114.076 no
C25 C24 H24 114.081 no
Pt2 C25 H25 111.913 no
C24 C25 H25 111.915 no
C26 C25 H25 111.909 no
C25 C26 H26A 110.092 no
C25 C26 H26B 110.091 no
C27 C26 H26A 110.098 no
C27 C26 H26B 110.100 no
H26A C26 H26B 108.430 no
C26 C27 H27A 108.314 no
C26 C27 H27B 108.322 no
C28 C27 H27A 108.315 no
C28 C27 H27B 108.323 no
H27A C27 H27B 107.411 no
C22 C30 H30A 108.446 no
C22 C30 H30B 108.438 no
C29 C30 H30A 108.428 no
C29 C30 H30B 108.434 no
H30A C30 H30B 107.482 no
C28 C31 H31 118.312 no
C32 C31 H31 118.299 no
C31 C32 H32 120.715 no
C33 C32 H32 120.715 no
C32 C33 H33 120.168 no
C34 C33 H33 120.171 no
C29 C34 H34 119.067 no
C33 C34 H34 119.052 no
C35 C36 H36 119.381 no
C37 C36 H36 119.375 no
C37 C38 H38 119.055 no
C39 C38 H38 119.059 no
C35 C40 H40A 109.472 no
C35 C40 H40B 109.471 no
C35 C40 H40C 109.472 no
H40A C40 H40B 109.474 no
H40A C40 H40C 109.468 no
H40B C40 H40C 109.470 no
C37 C41 H41A 109.461 no
C37 C41 H41B 109.471 no
C37 C41 H41C 109.476 no
H41A C41 H41B 109.473 no
H41A C41 H41C 109.466 no
H41B C41 H41C 109.480 no
C39 C42 H42A 109.470 no
C39 C42 H42B 109.470 no
C39 C42 H42C 109.477 no
H42A C42 H42B 109.466 no
H42A C42 H42C 109.474 no
H42B C42 H42C 109.470 no

loop_
_geom_bond_atom_site_label_1
_geom_bond_atom_site_label_2
_geom_bond_distance
_geom_bond_publ_flag
Pt1 Cl1 2.303(2) yes
Pt1 Cl2 2.305(2) yes
Pt1 N1 2.067(7) yes
Pt1 C3 2.154(9) yes
Pt1 C4 2.167(9) yes
Pt2 Cl3 2.307(3) yes
Pt2 Cl4 2.302(3) yes
Pt2 N2 2.072(8) yes
Pt2 C24 2.173(9) yes
Pt2 C25 2.150(9) yes
N1 C14 1.360(11) yes
N1 C18 1.378(13) yes
N2 C35 1.367(10) yes
N2 C39 1.356(13) yes
C1 C2 1.523(13) yes
C1 C9 1.538(14) yes
C2 C3 1.524(13) yes
C3 C4 1.378(15) yes
C4 C5 1.483(13) yes
C5 C6 1.569(13) yes
C6 C7 1.526(15) yes
C7 C8 1.397(13) yes
C7 C10 1.403(13) yes
C8 C9 1.537(12) yes
C8 C13 1.390(15) yes
C10 C11 1.345(15) yes
C11 C12 1.418(14) yes
C12 C13 1.392(13) yes
C14 C15 1.379(12) yes
C14 C19 1.517(15) yes
C15 C16 1.392(15) yes
C16 C17 1.378(13) yes
C16 C20 1.488(13) yes
C17 C18 1.381(12) yes
C18 C21 1.479(13) yes
C22 C23 1.522(14) yes
C22 C30 1.545(13) yes
C23 C24 1.508(12) yes
C24 C25 1.396(13) yes
C25 C26 1.501(13) yes
C26 C27 1.561(14) yes
C27 C28 1.488(15) yes
C28 C29 1.397(12) yes
C28 C31 1.396(15) yes
C29 C30 1.521(14) yes
C29 C34 1.421(16) yes
C31 C32 1.392(16) yes
C32 C33 1.377(14) yes
C33 C34 1.390(16) yes
C35 C36 1.374(15) yes
C35 C40 1.511(15) yes
C36 C37 1.376(15) yes
C37 C38 1.368(14) yes
C37 C41 1.520(15) yes
C38 C39 1.399(14) yes
C39 C42 1.503(13) yes
C1 H1A 0.990 no
C1 H1B 0.990 no
C2 H2A 0.990 no
C2 H2B 0.990 no
C3 H3 1.000 no
C4 H4 1.000 no
C5 H5A 0.990 no
C5 H5B 0.990 no
C6 H6A 0.990 no
C6 H6B 0.990 no
C9 H9A 0.990 no
C9 H9B 0.990 no
C10 H10 0.950 no
C11 H11 0.950 no
C12 H12 0.950 no
C13 H13 0.950 no
C15 H15 0.950 no
C17 H17 0.950 no
C19 H19A 0.980 no
C19 H19B 0.980 no
C19 H19C 0.980 no
C20 H20A 0.980 no
C20 H20B 0.980 no
C20 H20C 0.980 no
C21 H21A 0.980 no
C21 H21B 0.980 no
C21 H21C 0.980 no
C22 H22A 0.990 no
C22 H22B 0.990 no
C23 H23A 0.990 no
C23 H23B 0.990 no
C24 H24 1.000 no
C25 H25 1.000 no
C26 H26A 0.990 no
C26 H26B 0.990 no
C27 H27A 0.990 no
C27 H27B 0.990 no
C30 H30A 0.990 no
C30 H30B 0.990 no
C31 H31 0.950 no
C32 H32 0.950 no
C33 H33 0.950 no
C34 H34 0.950 no
C36 H36 0.950 no
C38 H38 0.950 no
C40 H40A 0.980 no
C40 H40B 0.980 no
C40 H40C 0.980 no
C41 H41A 0.980 no
C41 H41B 0.980 no
C41 H41C 0.980 no
C42 H42A 0.980 no
C42 H42B 0.980 no
C42 H42C 0.980 no

loop_
_geom_contact_atom_site_label_1
_geom_contact_atom_site_label_2
_geom_contact_distance
_geom_contact_publ_flag
_geom_contact_site_symmetry_2
Pt1 C19 3.163(10) no .
Pt1 C21 3.139(10) no .
Pt2 C40 3.159(9) no .
Pt2 C42 3.142(11) no .
Cl1 C5 3.496(10) no .
Cl2 C2 3.570(10) no .
Cl3 C26 3.463(10) no .
Cl3 C39 3.553(11) no .
Cl4 C23 3.418(10) no .
N1 C16 2.804(11) no .
N2 C37 2.790(13) no .
C1 C4 3.377(15) no .
C1 C13 3.142(14) no .
C2 C8 3.456(12) no .
C3 C6 3.280(14) no .
C3 C7 3.309(13) no .
C3 C8 3.233(12) no .
C3 C9 2.936(12) no .
C4 C7 3.125(13) no .
C4 C8 3.473(13) no .
C4 C9 3.239(13) no .
C5 C8 3.497(14) no .
C5 C10 3.365(14) no .
C6 C9 3.175(15) no .
C7 C12 2.823(14) no .
C8 C11 2.804(12) no .
C10 C13 2.711(14) no .
C14 C17 2.720(14) no .
C15 C18 2.741(13) no .
C22 C25 3.376(14) no .
C22 C34 3.172(15) no .
C23 C29 3.484(12) no .
C24 C27 3.301(12) no .
C24 C28 3.383(12) no .
C24 C29 3.244(12) no .
C24 C30 2.938(12) no .
C25 C28 3.164(14) no .
C25 C29 3.471(14) no .
C25 C30 3.252(14) no .
C26 C29 3.476(14) no .
C26 C31 3.395(16) no .
C27 C30 3.146(13) no .
C28 C33 2.819(16) no .
C29 C32 2.822(15) no .
C31 C34 2.730(13) no .
C35 C38 2.713(16) no .
C36 C39 2.735(13) no .
Cl4 C12 3.569(10) no 2_556
C9 C10 3.449(12) no 2_656
C9 C11 3.597(13) no 2_656
C10 C9 3.449(12) no 2_646
C11 C9 3.597(13) no 2_646
C12 Cl4 3.569(10) no 2_546
C16 C32 3.561(13) no 2_555
C16 C33 3.542(14) no 2_555
C17 C20 3.555(13) no 2_545
C17 C31 3.547(13) no 2_555
C17 C32 3.496(13) no 2_555
C18 C20 3.538(13) no 2_545
C19 C36 3.570(16) no 1_565
C20 C17 3.555(13) no 2_555
C20 C18 3.538(13) no 2_555
C31 C17 3.547(13) no 2_545
C32 C16 3.561(13) no 2_545
C32 C17 3.496(13) no 2_545
C33 C16 3.542(14) no 2_545
C36 C19 3.570(16) no 1_545
Pt1 H2A 3.2391 no .
Pt1 H2B 3.2754 no .
Pt1 H5A 3.3296 no .
Pt1 H5B 3.1471 no .
Pt1 H19A 3.0910 no .
Pt1 H19C 2.8863 no .
Pt1 H21A 2.8745 no .
Pt1 H21B 3.0412 no .
Pt2 H23A 3.2767 no .
Pt2 H23B 3.2058 no .
Pt2 H26A 3.3666 no .
Pt2 H26B 3.2080 no .
Pt2 H40B 3.0611 no .
Pt2 H40C 2.9042 no .
Pt2 H42A 2.8918 no .
Pt2 H42B 3.0396 no .
Cl1 H3 2.7752 no .
Cl1 H5B 2.8498 no .
Cl1 H19A 3.2221 no .
Cl1 H21A 3.1952 no .
Cl2 H2A 2.9959 no .
Cl2 H4 2.8026 no .
Cl2 H19C 3.2648 no .
Cl2 H21B 3.1055 no .
Cl3 H24 2.8758 no .
Cl3 H26B 2.8403 no .
Cl3 H40C 3.4109 no .
Cl3 H42A 2.8998 no .
Cl4 H23B 2.8163 no .
Cl4 H25 2.8182 no .
Cl4 H40B 3.0275 no .
Cl4 H42B 3.4387 no .
N1 H15 3.2365 no .
N1 H17 3.2382 no .
N1 H19A 2.7607 no .
N1 H19B 3.2582 no .
N1 H19C 2.6475 no .
N1 H21A 2.6665 no .
N1 H21B 2.7099 no .
N1 H21C 3.2547 no .
N2 H36 3.2339 no .
N2 H38 3.2309 no .
N2 H40A 3.2665 no .
N2 H40B 2.7360 no .
N2 H40C 2.6789 no .
N2 H42A 2.6844 no .
N2 H42B 2.7120 no .
N2 H42C 3.2546 no .
C1 H3 2.6729 no .
C1 H4 3.3801 no .
C1 H13 3.0117 no .
C2 H4 2.6221 no .
C2 H9A 2.5777 no .
C2 H9B 3.3248 no .
C3 H1A 2.7762 no .
C3 H1B 3.3443 no .
C3 H5A 3.2856 no .
C3 H5B 2.6691 no .
C3 H6B 3.4499 no .
C3 H9A 2.7558 no .
C4 H2A 2.6560 no .
C4 H2B 3.2812 no .
C4 H6A 3.3046 no .
C4 H6B 2.5612 no .
C4 H9A 2.6746 no .
C5 H3 2.6170 no .
C5 H9A 3.2984 no .
C5 H10 3.3147 no .
C6 H3 3.2469 no .
C6 H4 2.6806 no .
C6 H9A 2.7269 no .
C6 H10 2.5706 no .
C7 H3 2.9270 no .
C7 H4 3.4894 no .
C7 H5A 3.4079 no .
C7 H5B 2.6920 no .
C7 H9A 2.6678 no .
C7 H9B 3.2476 no .
C7 H11 3.2739 no .
C7 H13 3.2430 no .
C8 H1A 2.5249 no .
C8 H1B 3.3016 no .
C8 H3 2.9110 no .
C8 H6A 3.3274 no .
C8 H6B 2.7336 no .
C8 H10 3.2501 no .
C8 H12 3.3076 no .
C9 H2A 2.8620 no .
C9 H2B 3.4070 no .
C9 H3 3.0619 no .
C9 H4 3.0992 no .
C9 H6B 2.8659 no .
C9 H13 2.5992 no .
C10 H5B 3.1216 no .
C10 H6A 2.5389 no .
C10 H6B 3.2386 no .
C10 H12 3.2500 no .
C11 H13 3.2518 no .
C12 H10 3.2399 no .
C13 H1A 2.7320 no .
C13 H9A 3.3057 no .
C13 H9B 2.6886 no .
C13 H11 3.2597 no .
C15 H17 3.2196 no .
C15 H19A 3.0819 no .
C15 H19B 2.5766 no .
C15 H19C 3.1949 no .
C15 H20A 3.2586 no .
C15 H20B 2.9251 no .
C15 H20C 2.6046 no .
C17 H15 3.2213 no .
C17 H20A 2.6159 no .
C17 H20B 2.9808 no .
C17 H20C 3.2469 no .
C17 H21A 3.1418 no .
C17 H21B 3.1045 no .
C17 H21C 2.5534 no .
C19 H15 2.6727 no .
C20 H15 2.6552 no .
C20 H17 2.6757 no .
C21 H17 2.6598 no .
C22 H24 2.6745 no .
C22 H25 3.3549 no .
C22 H34 3.0108 no .
C23 H25 2.5918 no .
C23 H30A 2.5975 no .
C23 H30B 3.3376 no .
C24 H22A 2.7713 no .
C24 H22B 3.3270 no .
C24 H26A 3.3348 no .
C24 H26B 2.7369 no .
C24 H27B 3.4458 no .
C24 H30A 2.7870 no .
C25 H23A 3.2761 no .
C25 H23B 2.6354 no .
C25 H27A 3.3082 no .
C25 H27B 2.5574 no .
C25 H30A 2.7131 no .
C26 H24 2.6922 no .
C26 H30A 3.3084 no .
C26 H31 3.3672 no .
C27 H24 3.2995 no .
C27 H25 2.6760 no .
C27 H30A 2.7050 no .
C27 H31 2.5609 no .
C28 H24 3.0433 no .
C28 H25 3.5023 no .
C28 H26A 3.4004 no .
C28 H26B 2.7209 no .
C28 H30A 2.6631 no .
C28 H30B 3.2299 no .
C28 H32 3.3063 no .
C28 H34 3.2748 no .
C29 H22A 2.6050 no .
C29 H22B 3.3412 no .
C29 H24 2.9482 no .
C29 H27A 3.2879 no .
C29 H27B 2.6781 no .
C29 H31 3.2488 no .
C29 H33 3.3120 no .
C30 H23A 3.4182 no .
C30 H23B 2.8834 no .
C30 H24 3.0700 no .
C30 H25 3.1046 no .
C30 H27B 2.8247 no .
C30 H34 2.6020 no .
C31 H26B 3.1829 no .
C31 H27A 2.5022 no .
C31 H27B 3.2005 no .
C31 H33 3.2447 no .
C32 H34 3.2438 no .
C33 H31 3.2310 no .
C34 H22A 2.7779 no .
C34 H30A 3.3029 no .
C34 H30B 2.6719 no .
C34 H32 3.2559 no .
C36 H38 3.2026 no .
C36 H40A 2.5647 no .
C36 H40B 3.1121 no .
C36 H40C 3.1563 no .
C36 H41A 3.0294 no .
C36 H41B 2.6078 no .
C36 H41C 3.2402 no .
C38 H36 3.2029 no .
C38 H41A 2.9068 no .
C38 H41B 3.2799 no .
C38 H41C 2.6551 no .
C38 H42A 3.1797 no .
C38 H42B 3.1398 no .
C38 H42C 2.5909 no .
C40 H36 2.6661 no .
C41 H36 2.6822 no .
C41 H38 2.6593 no .
C42 H38 2.6995 no .
H1A H2A 2.8591 no .
H1A H2B 2.3051 no .
H1A H3 2.5998 no .
H1A H9A 2.8208 no .
H1A H9B 2.5896 no .
H1A H13 2.5508 no .
H1B H2A 2.3136 no .
H1B H2B 2.4119 no .
H1B H9A 2.5957 no .
H1B H9B 2.2056 no .
H1B H13 3.3750 no .
H2A H3 2.9104 no .
H2A H4 2.3810 no .
H2A H9A 2.5934 no .
H2A H9B 3.4854 no .
H2B H3 2.5021 no .
H2B H4 3.4681 no .
H2B H9A 3.5384 no .
H2B H19C 3.2324 no .
H3 H4 2.7849 no .
H3 H5A 3.5073 no .
H3 H5B 2.4371 no .
H3 H9A 3.1260 no .
H4 H5A 2.4175 no .
H4 H5B 2.8881 no .
H4 H6A 3.5122 no .
H4 H6B 2.3870 no .
H4 H9A 2.3114 no .
H5A H6A 2.3382 no .
H5A H6B 2.4981 no .
H5A H21A 3.3921 no .
H5B H6A 2.5101 no .
H5B H6B 2.9014 no .
H5B H10 2.9780 no .
H6A H10 2.3137 no .
H6B H9A 2.2053 no .
H6B H9B 3.4248 no .
H6B H10 3.4427 no .
H9A H13 3.5356 no .
H9B H13 2.5325 no .
H10 H11 2.2725 no .
H11 H12 2.3944 no .
H12 H13 2.3383 no .
H15 H19A 3.2393 no .
H15 H19B 2.3680 no .
H15 H19C 3.4158 no .
H15 H20A 3.5284 no .
H15 H20B 2.9953 no .
H15 H20C 2.4462 no .
H17 H20A 2.4486 no .
H17 H20B 3.0811 no .
H17 H20C 3.5167 no .
H17 H21A 3.3497 no .
H17 H21B 3.2909 no .
H17 H21C 2.3435 no .
H22A H23A 2.2965 no .
H22A H23B 2.8554 no .
H22A H24 2.6114 no .
H22A H30A 2.8285 no .
H22A H30B 2.5722 no .
H22A H34 2.5279 no .
H22B H23A 2.4129 no .
H22B H23B 2.3062 no .
H22B H30A 2.5713 no .
H22B H30B 2.2028 no .
H22B H34 3.4071 no .
H23A H24 2.4917 no .
H23A H25 3.4387 no .
H23A H30A 3.5553 no .
H23A H40B 3.4163 no .
H23A H40C 3.4254 no .
H23B H24 2.9038 no .
H23B H25 2.3363 no .
H23B H30A 2.6114 no .
H23B H30B 3.5138 no .
H24 H25 2.7961 no .
H24 H26A 3.5809 no .
H24 H26B 2.5351 no .
H24 H30A 3.1667 no .
H25 H26A 2.4131 no .
H25 H26B 2.8898 no .
H25 H27A 3.4960 no .
H25 H27B 2.3691 no .
H25 H30A 2.3385 no .
H26A H27A 2.3146 no .
H26A H27B 2.4798 no .
H26A H42A 3.4428 no .
H26B H27A 2.4993 no .
H26B H27B 2.8889 no .
H26B H31 3.0689 no .
H27A H30A 3.5910 no .
H27A H31 2.2819 no .
H27B H30A 2.1605 no .
H27B H30B 3.3923 no .
H27B H31 3.4161 no .
H30A H34 3.5441 no .
H30B H34 2.5488 no .
H31 H32 2.3279 no .
H32 H33 2.3394 no .
H33 H34 2.3288 no .
H36 H40A 2.3533 no .
H36 H40B 3.2764 no .
H36 H40C 3.3739 no .
H36 H41A 3.1302 no .
H36 H41B 2.4300 no .
H36 H41C 3.5013 no .
H38 H41A 2.9289 no .
H38 H41B 3.5541 no .
H38 H41C 2.5164 no .
H38 H42A 3.3869 no .
H38 H42B 3.3302 no .
H38 H42C 2.3876 no .
Cl1 H20A 2.8944 no 2_545
Cl1 H23A 3.0064 no .
Cl1 H33 3.2195 no 2_545
Cl1 H40C 2.9599 no .
Cl2 H9B 3.2211 no 2_656
Cl2 H10 2.8231 no 1_565
Cl2 H32 3.3198 no 2_555
Cl2 H42C 2.9358 no 1_665
Cl3 H15 2.8028 no 1_545
Cl3 H17 2.8533 no 2_545
Cl3 H21C 3.2334 no 2_545
Cl3 H22B 3.3665 no 1_545
Cl3 H30B 3.3229 no 1_545
Cl4 H4 3.5462 no 1_455
Cl4 H6B 3.1108 no 1_455
Cl4 H12 2.7703 no 2_556
N1 H32 3.4195 no 2_555
N2 H19B 3.4685 no 1_545
C1 H6A 3.5926 no 2_656
C1 H6B 3.4925 no 2_656
C2 H9B 3.4513 no 2_656
C2 H11 3.2135 no 1_565
C5 H32 3.4108 no 2_545
C5 H33 3.3826 no 2_545
C6 H1B 2.8546 no 2_646
C6 H42B 3.1081 no 1_655
C7 H1B 2.9485 no 2_646
C7 H2A 3.5511 no 2_646
C7 H9A 3.5309 no 2_646
C7 H9B 3.2318 no 2_646
C8 H1B 3.3948 no 2_646
C8 H2A 3.0013 no 2_646
C8 H9A 3.5628 no 2_646
C9 H2A 3.0748 no 2_646
C10 H1B 3.4736 no 2_646
C10 H9A 3.3279 no 2_646
C10 H9B 2.7856 no 2_646
C10 H19C 2.9940 no 1_545
C10 H40A 3.4671 no .
C11 H2A 3.5416 no 1_545
C11 H2B 3.1932 no 1_545
C11 H9A 3.1761 no 2_646
C11 H9B 3.0774 no 2_646
C11 H19C 2.9384 no 1_545
C11 H36 2.8371 no .
C11 H40A 3.2353 no .
C12 H9A 3.1319 no 2_646
C12 H36 2.9602 no .
C12 H40A 3.3602 no .
C12 H41A 3.1068 no 2_556
C12 H41C 3.4963 no 2_556
C13 H2A 3.3017 no 2_646
C13 H4 3.5261 no 2_646
C13 H9A 3.3160 no 2_646
C13 H38 3.2948 no 2_556
C13 H41A 3.1698 no 2_556
C14 H22A 3.1691 no .
C14 H22B 3.5126 no .
C14 H32 3.4543 no 2_555
C15 H22A 3.0608 no .
C15 H22B 3.4529 no .
C15 H34 3.5748 no .
C16 H20B 3.4002 no 2_545
C16 H34 3.4699 no .
C17 H20B 3.2073 no 2_545
C17 H20C 3.0178 no 2_545
C17 H24 3.4220 no 2_555
C18 H20B 3.4475 no 2_545
C18 H20C 2.9386 no 2_545
C18 H31 3.5698 no 2_555
C18 H32 3.5127 no 2_555
C19 H10 3.3410 no 1_565
C19 H11 3.1736 no 1_565
C19 H22A 3.4209 no .
C19 H22B 3.1415 no .
C19 H23A 3.4458 no .
C20 H21A 3.4943 no 2_555
C20 H22A 3.5168 no 2_555
C20 H24 3.4075 no 2_555
C20 H34 3.2343 no .
C21 H20C 3.0284 no 2_545
C21 H27A 3.5055 no 1_655
C21 H27B 2.8638 no 1_655
C21 H31 3.5635 no 2_555
C21 H34 3.3728 no 2_545
C22 H15 3.5383 no .
C22 H19A 3.1678 no .
C22 H19B 3.5954 no .
C23 H19A 3.2192 no .
C23 H38 3.4469 no 1_565
C24 H17 3.5704 no 2_545
C27 H21B 3.3293 no 1_455
C27 H21C 3.1725 no 1_455
C27 H30B 3.3228 no 2_445
C28 H26A 3.0503 no 2_455
C29 H20B 3.5327 no 2_545
C29 H26A 3.1124 no 2_455
C29 H27A 3.1812 no 2_455
C30 H27A 3.0515 no 2_455
C30 H42A 3.2983 no 1_565
C30 H42C 3.5968 no 1_565
C31 H17 3.5629 no 2_545
C31 H26A 3.1567 no 2_455
C31 H42A 3.2365 no 2_455
C32 H5A 3.3381 no 2_555
C32 H5B 3.4597 no 2_555
C32 H26A 3.3549 no 2_455
C32 H42B 3.5752 no 2_455
C33 H5A 3.3347 no 2_555
C33 H5B 3.3180 no 2_555
C33 H20B 3.0701 no 2_545
C33 H21A 3.2305 no 2_555
C33 H26A 3.4098 no 2_455
C34 H20B 2.9056 no 2_545
C34 H20C 3.4635 no .
C34 H21A 3.1601 no 2_555
C34 H26A 3.2791 no 2_455
C34 H27A 3.4651 no 2_455
C35 H19B 2.9830 no 1_545
C36 H11 3.2664 no .
C36 H19A 3.5698 no 1_545
C36 H19B 2.9798 no 1_545
C36 H41A 3.5001 no 2_556
C37 H1A 3.5621 no 2_546
C37 H13 3.5791 no 2_546
C37 H19A 3.4650 no 1_545
C37 H19B 3.4094 no 1_545
C38 H1A 3.4398 no 2_546
C38 H13 3.0765 no 2_546
C38 H22B 3.1257 no 1_545
C38 H23B 3.0813 no 1_545
C39 H22B 3.0597 no 1_545
C40 H3 3.4729 no .
C40 H19B 3.4501 no 1_545
C40 H41A 3.2781 no 2_556
C41 H12 3.3736 no 2_546
C41 H13 3.4783 no 2_546
C41 H36 3.5700 no 2_546
C42 H6A 3.1565 no 1_455
C42 H22B 3.4089 no 1_545
C42 H30B 3.3311 no 1_545
C42 H31 3.1757 no 2_445
H1A C37 3.5621 no 2_556
H1A C38 3.4398 no 2_556
H1A H38 3.4724 no 2_556
H1A H41A 3.3232 no 2_556
H1B C6 2.8546 no 2_656
H1B C7 2.9485 no 2_656
H1B C8 3.3948 no 2_656
H1B C10 3.4736 no 2_656
H1B H6A 2.6701 no 2_656
H1B H6B 2.5445 no 2_656
H2A C7 3.5511 no 2_656
H2A C8 3.0013 no 2_656
H2A C9 3.0748 no 2_656
H2A C11 3.5416 no 1_565
H2A C13 3.3017 no 2_656
H2A H9A 3.2657 no 2_656
H2A H9B 2.5217 no 2_656
H2A H11 3.1201 no 1_565
H2A H13 3.4102 no 2_656
H2B C11 3.1932 no 1_565
H2B H11 2.4383 no 1_565
H2B H41B 3.1436 no 1_565
H3 C40 3.4729 no .
H3 H40A 2.9463 no .
H3 H40C 3.3344 no .
H4 Cl4 3.5462 no 1_655
H4 C13 3.5261 no 2_656
H4 H13 3.3791 no 2_656
H5A C32 3.3381 no 2_545
H5A C33 3.3347 no 2_545
H5A H25 3.4144 no 1_655
H5A H26A 3.4431 no 1_655
H5A H32 3.1239 no 2_545
H5A H33 3.1155 no 2_545
H5A H42B 3.1878 no 1_655
H5B C32 3.4597 no 2_545
H5B C33 3.3180 no 2_545
H5B H32 3.0240 no 2_545
H5B H33 2.7355 no 2_545
H6A C1 3.5926 no 2_646
H6A C42 3.1565 no 1_655
H6A H1B 2.6701 no 2_646
H6A H9B 3.3178 no 2_646
H6A H32 3.1504 no 2_545
H6A H42B 2.2883 no 1_655
H6A H42C 3.2860 no 1_655
H6B Cl4 3.1108 no 1_655
H6B C1 3.4925 no 2_646
H6B H1B 2.5445 no 2_646
H6B H42B 3.2353 no 1_655
H9A C7 3.5309 no 2_656
H9A C8 3.5628 no 2_656
H9A C10 3.3279 no 2_656
H9A C11 3.1761 no 2_656
H9A C12 3.1319 no 2_656
H9A C13 3.3160 no 2_656
H9A H2A 3.2657 no 2_646
H9A H12 3.5082 no 2_656
H9B Cl2 3.2211 no 2_646
H9B C2 3.4513 no 2_646
H9B C7 3.2318 no 2_656
H9B C10 2.7856 no 2_656
H9B C11 3.0774 no 2_656
H9B H2A 2.5217 no 2_646
H9B H6A 3.3178 no 2_656
H9B H10 2.8671 no 2_656
H9B H11 3.3773 no 2_656
H10 Cl2 2.8231 no 1_545
H10 C19 3.3410 no 1_545
H10 H9B 2.8671 no 2_646
H10 H19B 3.5686 no 1_545
H10 H19C 2.4646 no 1_545
H10 H32 3.3101 no 2_545
H11 C2 3.2135 no 1_545
H11 C19 3.1736 no 1_545
H11 C36 3.2664 no .
H11 H2A 3.1201 no 1_545
H11 H2B 2.4383 no 1_545
H11 H9B 3.3773 no 2_646
H11 H19A 3.4255 no 1_545
H11 H19B 3.3466 no 1_545
H11 H19C 2.3587 no 1_545
H11 H36 2.5452 no .
H11 H40A 3.5125 no .
H11 H41B 3.0396 no .
H12 Cl4 2.7703 no 2_546
H12 C41 3.3736 no 2_556
H12 H9A 3.5082 no 2_646
H12 H36 2.8266 no .
H12 H41A 2.9379 no 2_556
H12 H41C 2.9093 no 2_556
H13 C37 3.5791 no 2_556
H13 C38 3.0765 no 2_556
H13 C41 3.4783 no 2_556
H13 H2A 3.4102 no 2_646
H13 H4 3.3791 no 2_646
H13 H38 2.4172 no 2_556
H13 H41A 3.0168 no 2_556
H13 H41C 3.3914 no 2_556
H15 Cl3 2.8028 no 1_565
H15 C22 3.5383 no .
H15 H22A 3.0668 no .
H15 H22B 3.0829 no .
H15 H34 3.4224 no .
H17 Cl3 2.8533 no 2_555
H17 C24 3.5704 no 2_555
H17 C31 3.5629 no 2_555
H17 H20B 3.4429 no 2_545
H17 H20C 3.0237 no 2_545
H17 H24 2.6430 no 2_555
H17 H26B 2.9544 no 2_555
H19A C22 3.1678 no .
H19A C23 3.2192 no .
H19A C36 3.5698 no 1_565
H19A C37 3.4650 no 1_565
H19A H11 3.4255 no 1_565
H19A H22A 3.0271 no .
H19A H22B 2.7643 no .
H19A H23A 2.5431 no .
H19A H23B 3.5818 no .
H19A H41B 3.4990 no 1_565
H19A H41C 3.5244 no 1_565
H19B N2 3.4685 no 1_565
H19B C22 3.5954 no .
H19B C35 2.9830 no 1_565
H19B C36 2.9798 no 1_565
H19B C37 3.4094 no 1_565
H19B C40 3.4501 no 1_565
H19B H10 3.5686 no 1_565
H19B H11 3.3466 no 1_565
H19B H22A 3.5093 no .
H19B H22B 2.8547 no .
H19B H36 3.2404 no 1_565
H19B H40A 3.5189 no 1_565
H19B H40C 3.2052 no 1_565
H19C C10 2.9940 no 1_565
H19C C11 2.9384 no 1_565
H19C H10 2.4646 no 1_565
H19C H11 2.3587 no 1_565
H19C H36 3.4791 no 1_565
H20A Cl1 2.8944 no 2_555
H20A H21A 3.4161 no 2_555
H20A H22A 3.3622 no 2_555
H20A H24 2.8582 no 2_555
H20A H33 3.3639 no .
H20A H34 3.3279 no .
H20B C16 3.4002 no 2_555
H20B C17 3.2073 no 2_555
H20B C18 3.4475 no 2_555
H20B C29 3.5327 no 2_555
H20B C33 3.0701 no 2_555
H20B C34 2.9056 no 2_555
H20B H17 3.4429 no 2_555
H20B H22A 2.7915 no 2_555
H20B H24 3.2430 no 2_555
H20B H33 3.2085 no 2_555
H20B H34 2.9368 no 2_555
H20C C17 3.0178 no 2_555
H20C C18 2.9386 no 2_555
H20C C21 3.0284 no 2_555
H20C C34 3.4635 no .
H20C H17 3.0237 no 2_555
H20C H21A 2.7446 no 2_555
H20C H21C 2.9395 no 2_555
H20C H33 3.5988 no .
H20C H34 2.5799 no .
H21A C20 3.4943 no 2_545
H21A C33 3.2305 no 2_545
H21A C34 3.1601 no 2_545
H21A H20A 3.4161 no 2_545
H21A H20C 2.7446 no 2_545
H21A H27B 3.2119 no 1_655
H21A H33 2.9224 no 2_545
H21A H34 2.7776 no 2_545
H21B C27 3.3293 no 1_655
H21B H25 3.3786 no 1_655
H21B H27A 3.4846 no 1_655
H21B H27B 2.4268 no 1_655
H21B H30A 3.3812 no 1_655
H21B H31 3.0323 no 2_555
H21C Cl3 3.2334 no 2_555
H21C C27 3.1725 no 1_655
H21C H20C 2.9395 no 2_545
H21C H26B 2.8863 no 2_555
H21C H27A 2.8768 no 1_655
H21C H27B 2.5491 no 1_655
H21C H34 3.0757 no 2_545
H22A C14 3.1691 no .
H22A C15 3.0608 no .
H22A C19 3.4209 no .
H22A C20 3.5168 no 2_545
H22A H15 3.0668 no .
H22A H19A 3.0271 no .
H22A H19B 3.5093 no .
H22A H20A 3.3622 no 2_545
H22A H20B 2.7915 no 2_545
H22B Cl3 3.3665 no 1_565
H22B C14 3.5126 no .
H22B C15 3.4529 no .
H22B C19 3.1415 no .
H22B C38 3.1257 no 1_565
H22B C39 3.0597 no 1_565
H22B C42 3.4089 no 1_565
H22B H15 3.0829 no .
H22B H19A 2.7643 no .
H22B H19B 2.8547 no .
H22B H38 3.2832 no 1_565
H22B H42A 3.1062 no 1_565
H22B H42C 3.4623 no 1_565
H23A Cl1 3.0064 no .
H23A C19 3.4458 no .
H23A H19A 2.5431 no .
H23A H41C 3.2586 no 1_565
H23B C38 3.0813 no 1_565
H23B H19A 3.5818 no .
H23B H38 2.5974 no 1_565
H23B H41C 3.0823 no 1_565
H23B H42C 3.5654 no 1_565
H24 C17 3.4220 no 2_545
H24 C20 3.4075 no 2_545
H24 H17 2.6430 no 2_545
H24 H20A 2.8582 no 2_545
H24 H20B 3.2430 no 2_545
H25 H5A 3.4144 no 1_455
H25 H21B 3.3786 no 1_455
H26A C28 3.0503 no 2_445
H26A C29 3.1124 no 2_445
H26A C31 3.1567 no 2_445
H26A C32 3.3549 no 2_445
H26A C33 3.4098 no 2_445
H26A C34 3.2791 no 2_445
H26A H5A 3.4431 no 1_455
H26B H17 2.9544 no 2_545
H26B H21C 2.8863 no 2_545
H26B H27A 3.5255 no 2_445
H26B H27B 3.3152 no 2_445
H27A C21 3.5055 no 1_455
H27A C29 3.1812 no 2_445
H27A C30 3.0515 no 2_445
H27A C34 3.4651 no 2_445
H27A H21B 3.4846 no 1_455
H27A H21C 2.8768 no 1_455
H27A H26B 3.5255 no 2_455
H27A H30A 3.2760 no 2_445
H27A H30B 2.3407 no 2_445
H27A H34 3.4974 no 2_445
H27A H42A 3.4326 no 2_455
H27B C21 2.8638 no 1_455
H27B H21A 3.2119 no 1_455
H27B H21B 2.4268 no 1_455
H27B H21C 2.5491 no 1_455
H27B H26B 3.3152 no 2_455
H30A H21B 3.3812 no 1_455
H30A H27A 3.2760 no 2_455
H30A H31 3.2386 no 2_455
H30A H42A 3.2670 no 1_565
H30A H42C 3.1492 no 1_565
H30B Cl3 3.3229 no 1_565
H30B C27 3.3228 no 2_455
H30B C42 3.3311 no 1_565
H30B H27A 2.3407 no 2_455
H30B H31 3.0813 no 2_455
H30B H42A 2.6134 no 1_565
H30B H42C 3.2992 no 1_565
H31 C18 3.5698 no 2_545
H31 C21 3.5635 no 2_545
H31 C42 3.1757 no 2_455
H31 H21B 3.0323 no 2_545
H31 H30A 3.2386 no 2_445
H31 H30B 3.0813 no 2_445
H31 H42A 2.7244 no 2_455
H31 H42B 3.3560 no 2_455
H31 H42C 2.9506 no 2_455
H32 Cl2 3.3198 no 2_545
H32 N1 3.4195 no 2_545
H32 C5 3.4108 no 2_555
H32 C14 3.4543 no 2_545
H32 C18 3.5127 no 2_545
H32 H5A 3.1239 no 2_555
H32 H5B 3.0240 no 2_555
H32 H6A 3.1504 no 2_555
H32 H10 3.3101 no 2_555
H32 H42B 3.1972 no 2_455
H32 H42C 3.4402 no 2_455
H33 Cl1 3.2195 no 2_555
H33 C5 3.3826 no 2_555
H33 H5A 3.1155 no 2_555
H33 H5B 2.7355 no 2_555
H33 H20A 3.3639 no .
H33 H20B 3.2085 no 2_545
H33 H20C 3.5988 no .
H33 H21A 2.9224 no 2_555
H34 C15 3.5748 no .
H34 C16 3.4699 no .
H34 C20 3.2343 no .
H34 C21 3.3728 no 2_555
H34 H15 3.4224 no .
H34 H20A 3.3279 no .
H34 H20B 2.9368 no 2_545
H34 H20C 2.5799 no .
H34 H21A 2.7776 no 2_555
H34 H21C 3.0757 no 2_555
H34 H27A 3.4974 no 2_455
H36 C11 2.8371 no .
H36 C12 2.9602 no .
H36 C41 3.5700 no 2_556
H36 H11 2.5452 no .
H36 H12 2.8266 no .
H36 H19B 3.2404 no 1_545
H36 H19C 3.4791 no 1_545
H36 H41A 2.9687 no 2_556
H36 H41C 3.5483 no 2_556
H38 C13 3.2948 no 2_546
H38 C23 3.4469 no 1_545
H38 H1A 3.4724 no 2_546
H38 H13 2.4172 no 2_546
H38 H22B 3.2832 no 1_545
H38 H23B 2.5974 no 1_545
H40A C10 3.4671 no .
H40A C11 3.2353 no .
H40A C12 3.3602 no .
H40A H3 2.9463 no .
H40A H11 3.5125 no .
H40A H19B 3.5189 no 1_545
H40A H41A 2.7679 no 2_556
H40B H41A 3.1025 no 2_556
H40B H41C 3.4357 no 1_565
H40C Cl1 2.9599 no .
H40C H3 3.3344 no .
H40C H19B 3.2052 no 1_545
H41A C12 3.1068 no 2_546
H41A C13 3.1698 no 2_546
H41A C36 3.5001 no 2_546
H41A C40 3.2781 no 2_546
H41A H1A 3.3232 no 2_546
H41A H12 2.9379 no 2_546
H41A H13 3.0168 no 2_546
H41A H36 2.9687 no 2_546
H41A H40A 2.7679 no 2_546
H41A H40B 3.1025 no 2_546
H41B H2B 3.1436 no 1_545
H41B H11 3.0396 no .
H41B H19A 3.4990 no 1_545
H41C C12 3.4963 no 2_546
H41C H12 2.9093 no 2_546
H41C H13 3.3914 no 2_546
H41C H19A 3.5244 no 1_545
H41C H23A 3.2586 no 1_545
H41C H23B 3.0823 no 1_545
H41C H36 3.5483 no 2_546
H41C H40B 3.4357 no 1_545
H42A C30 3.2983 no 1_545
H42A C31 3.2365 no 2_445
H42A H22B 3.1062 no 1_545
H42A H27A 3.4326 no 2_445
H42A H30A 3.2670 no 1_545
H42A H30B 2.6134 no 1_545
H42A H31 2.7244 no 2_445
H42B C6 3.1081 no 1_455
H42B C32 3.5752 no 2_445
H42B H5A 3.1878 no 1_455
H42B H6A 2.2883 no 1_455
H42B H6B 3.2353 no 1_455
H42B H31 3.3560 no 2_445
H42B H32 3.1972 no 2_445
H42C Cl2 2.9358 no 1_445
H42C C30 3.5968 no 1_545
H42C H6A 3.2860 no 1_455
H42C H22B 3.4623 no 1_545
H42C H23B 3.5654 no 1_545
H42C H30A 3.1492 no 1_545
H42C H30B 3.2992 no 1_545
H42C H31 2.9506 no 2_445
H42C H32 3.4402 no 2_445

loop_
_geom_torsion_atom_site_label_1
_geom_torsion_atom_site_label_2
_geom_torsion_atom_site_label_3
_geom_torsion_atom_site_label_4
_geom_torsion
_geom_torsion_publ_flag
Cl1 Pt1 N1 C14 86.9(4) no
Cl1 Pt1 N1 C18 -89.1(4) no
Cl1 Pt1 C3 C2 -135.1(6) no
Cl1 Pt1 C3 C4 106.7(3) no
Cl1 Pt1 C4 C3 -74.4(3) no
Cl1 Pt1 C4 C5 44.7(6) no
Cl2 Pt1 N1 C14 -95.2(4) no
Cl2 Pt1 N1 C18 88.8(4) no
Cl2 Pt1 C3 C2 45.3(6) no
Cl2 Pt1 C3 C4 -72.9(3) no
Cl2 Pt1 C4 C3 108.9(3) no
Cl2 Pt1 C4 C5 -132.0(6) no
C3 Pt1 C4 C3 -0.0(4) no
C3 Pt1 C4 C5 119.1(9) no
C4 Pt1 C3 C2 118.2(8) no
C4 Pt1 C3 C4 -0.0(4) no
Cl3 Pt2 N2 C35 97.0(5) no
Cl3 Pt2 N2 C39 -79.0(5) no
Cl3 Pt2 C24 C23 -141.2(5) no
Cl3 Pt2 C24 C25 101.9(3) no
Cl3 Pt2 C25 C24 -79.5(4) no
Cl3 Pt2 C25 C26 41.7(7) no
Cl4 Pt2 N2 C35 -84.1(5) no
Cl4 Pt2 N2 C39 99.9(5) no
Cl4 Pt2 C24 C23 38.3(5) no
Cl4 Pt2 C24 C25 -78.7(3) no
Cl4 Pt2 C25 C24 103.0(4) no
Cl4 Pt2 C25 C26 -135.8(6) no
N2 Pt2 C24 C23 -64.2(12) no
N2 Pt2 C24 C25 178.9(7) no
C24 Pt2 N2 C35 19.8(13) no
C24 Pt2 N2 C39 -156.1(7) no
C24 Pt2 C25 C24 0.0(4) no
C24 Pt2 C25 C26 121.2(10) no
C25 Pt2 C24 C23 116.9(9) no
C25 Pt2 C24 C25 -0.0(4) no
Pt1 N1 C14 C15 -175.4(5) no
Pt1 N1 C14 C19 2.9(9) no
Pt1 N1 C18 C17 175.9(5) no
Pt1 N1 C18 C21 -4.2(9) no
C14 N1 C18 C17 -0.1(11) no
C14 N1 C18 C21 179.7(6) no
C18 N1 C14 C15 0.6(11) no
C18 N1 C14 C19 179.0(6) no
Pt2 N2 C35 C36 -177.9(6) no
Pt2 N2 C35 C40 1.8(11) no
Pt2 N2 C39 C38 176.5(6) no
Pt2 N2 C39 C42 -5.1(12) no
C35 N2 C39 C38 0.4(14) no
C35 N2 C39 C42 178.9(8) no
C39 N2 C35 C36 -1.9(14) no
C39 N2 C35 C40 177.8(8) no
C2 C1 C9 C8 -97.0(9) no
C9 C1 C2 C3 49.5(10) no
C1 C2 C3 Pt1 -177.8(7) no
C1 C2 C3 C4 -93.4(10) no
Pt1 C3 C4 Pt1 0.0 no
Pt1 C3 C4 C5 -108.5(7) no
C2 C3 C4 Pt1 -109.7(8) no
C2 C3 C4 C5 141.8(8) no
Pt1 C4 C5 C6 -169.2(5) no
C3 C4 C5 C6 -85.9(10) no
C4 C5 C6 C7 74.8(9) no
C5 C6 C7 C8 -92.0(9) no
C5 C6 C7 C10 92.1(9) no
C6 C7 C8 C9 7.4(13) no
C6 C7 C8 C13 -171.6(7) no
C6 C7 C10 C11 175.2(7) no
C8 C7 C10 C11 -1.0(12) no
C10 C7 C8 C9 -176.7(7) no
C10 C7 C8 C13 4.2(11) no
C7 C8 C9 C1 111.6(9) no
C7 C8 C13 C12 -3.5(13) no
C9 C8 C13 C12 177.4(7) no
C13 C8 C9 C1 -69.3(9) no
C7 C10 C11 C12 -3.1(13) no
C10 C11 C12 C13 3.8(12) no
C11 C12 C13 C8 -0.5(13) no
N1 C14 C15 C16 -1.1(13) no
C19 C14 C15 C16 -179.3(7) no
C14 C15 C16 C17 0.9(12) no
C14 C15 C16 C20 -180.0(7) no
C15 C16 C17 C18 -0.4(12) no
C20 C16 C17 C18 -179.5(7) no
C16 C17 C18 N1 0.0(12) no
C16 C17 C18 C21 -179.8(7) no
C23 C22 C30 C29 -94.2(10) no
C30 C22 C23 C24 48.6(11) no
C22 C23 C24 Pt2 -175.8(6) no
C22 C23 C24 C25 -94.2(10) no
Pt2 C24 C25 Pt2 -0.000(11) no
Pt2 C24 C25 C26 -111.8(8) no
C23 C24 C25 Pt2 -108.0(8) no
C23 C24 C25 C26 140.2(8) no
Pt2 C25 C26 C27 -170.2(6) no
C24 C25 C26 C27 -83.2(11) no
C25 C26 C27 C28 75.2(11) no
C26 C27 C28 C29 -89.2(11) no
C26 C27 C28 C31 93.0(9) no
C27 C28 C29 C30 2.4(14) no
C27 C28 C29 C34 -177.6(7) no
C27 C28 C31 C32 177.8(7) no
C29 C28 C31 C32 -0.2(13) no
C31 C28 C29 C30 -179.8(7) no
C31 C28 C29 C34 0.2(12) no
C28 C29 C30 C22 112.6(10) no
C28 C29 C34 C33 -0.1(13) no
C30 C29 C34 C33 179.8(7) no
C34 C29 C30 C22 -67.4(10) no
C28 C31 C32 C33 0.2(14) no
C31 C32 C33 C34 -0.2(14) no
C32 C33 C34 C29 0.1(14) no
N2 C35 C36 C37 3.5(16) no
C40 C35 C36 C37 -176.2(9) no
C35 C36 C37 C38 -3.4(17) no
C35 C36 C37 C41 175.3(10) no
C36 C37 C38 C39 2.0(18) no
C41 C37 C38 C39 -176.7(10) no
C37 C38 C39 N2 -0.5(17) no
C37 C38 C39 C42 -178.9(10) no
